data_1570741
loop_
_publ_author_name
'Morteza Najarian, Amin'
'Dinic, Filip'
'Chen, Hao'
'Sabatini, Randy'
'Zheng, Chao'
'Lough, Alan J.'
'Maris, Thierry'
'Saidaminov, Makhsud I.'
'Garcia de Arquer, F. Pelayo'
'Voznyy, Oleksandr'
'Hoogland, Sjoerd'
'Sargent, Edward H.'

_publ_section_title
;
 Homomeric Chains of intermolecular bonds scaffold octahedral germanium
 perovskites
;
_journal_name_full Nature
_journal_page_first 328
_journal_page_last 335
_journal_paper_doi 10.1038/s41586-023-06209-y
_journal_volume 620
_journal_year 2023
_chemical_formula_moiety '2(C4 H10 N O), Ge I4'
_chemical_formula_sum 'C8 H20 Ge I4 N2 O2'
_chemical_formula_weight 756.45
_chemical_name_systematic
;
catena-[bis(morpholin-4-ium) 
bis(m-iodo)-bis(iodo)-germanium(ii)]
;
_space_group_crystal_system monoclinic
_space_group_IT_number 11
_space_group_name_Hall '-P 2yb'
_space_group_name_H-M_alt 'P 1 21/m 1'
_atom_sites_solution_hydrogens geom
_atom_sites_solution_primary dual
_audit_creation_date 2022-09-07
_audit_creation_method
;
Olex2 1.5
(compiled 2022.04.07 svn.rca3783a0 for OlexSys, GUI svn.r6498)
;
_cell_angle_alpha 90
_cell_angle_beta 96.4330(10)
_cell_angle_gamma 90
_cell_formula_units_Z 2
_cell_length_a 6.2764(2)
_cell_length_b 23.0661(8)
_cell_length_c 6.4271(2)
_cell_measurement_reflns_used 6815
_cell_measurement_temperature 150
_cell_measurement_theta_max 54.934
_cell_measurement_theta_min 6.175
_cell_volume 924.61(5)
_computing_cell_refinement
;
SAINT (2020) V8.40B; Integration Software for Single Crystal Data.
Bruker AXS Inc., Madison, WI 53719-1173.
;
_computing_data_collection
;
APEX 3 (2019) Bruker AXS Inc., Madison, WI 53719-1173.
;
_computing_data_reduction
;
SAINT (2020) V8.40B; Integration Software for Single Crystal Data.
Bruker AXS Inc., Madison, WI 53719-1173.
;
_computing_molecular_graphics 'Olex2 1.5 (Dolomanov et al., 2009)'
_computing_publication_material 'Olex2 1.5 (Dolomanov et al., 2009)'
_computing_structure_refinement 'XL  (Sheldrick, 2008)'
_computing_structure_solution 'SHELXT 2018/2 (Sheldrick, 2018)'
_diffrn_ambient_temperature 150
_diffrn_detector 'CMOS Area detector'
_diffrn_detector_area_resol_mean 10.42
_diffrn_detector_type 'Bruker CMOS Photon III '
_diffrn_measured_fraction_theta_full 0.990
_diffrn_measured_fraction_theta_max 0.988
_diffrn_measurement_device 'k-geometry diffractometer'
_diffrn_measurement_device_type 'Bruker Venture Metaljet'
_diffrn_measurement_method '\w and \f scans'
_diffrn_radiation_collimation 'Focusing mirrors'
_diffrn_radiation_monochromator 'Helios MX Mirror Optics'
_diffrn_radiation_probe x-ray
_diffrn_radiation_type 'Ga K\a'
_diffrn_radiation_wavelength 1.34139
_diffrn_reflns_av_R_equivalents 0.0472
_diffrn_reflns_av_unetI/netI 0.0479
_diffrn_reflns_Laue_measured_fraction_full 0.990
_diffrn_reflns_Laue_measured_fraction_max 0.988
_diffrn_reflns_limit_h_max 7
_diffrn_reflns_limit_h_min -7
_diffrn_reflns_limit_k_max 23
_diffrn_reflns_limit_k_min -28
_diffrn_reflns_limit_l_max 7
_diffrn_reflns_limit_l_min -7
_diffrn_reflns_number 6358
_diffrn_reflns_point_group_measured_fraction_full 0.990
_diffrn_reflns_point_group_measured_fraction_max 0.988
_diffrn_reflns_theta_full 53.594
_diffrn_reflns_theta_max 54.909
_diffrn_reflns_theta_min 3.334
_diffrn_source 'Metal Jet'
_diffrn_source_target Ga
_diffrn_source_type 'Gallium Liquid Metal Jet Source'
_exptl_absorpt_coefficient_mu 37.540
_exptl_absorpt_correction_T_max 0.0911
_exptl_absorpt_correction_T_min 0.0196
_exptl_absorpt_correction_type multi-scan
_exptl_absorpt_process_details
;
SADABS-2016/2 (Bruker,2016/2) was used for absorption correction.
wR2(int) was 0.1493 before and 0.0757 after correction.
The Ratio of minimum to maximum transmission is 0.2151.
The \l/2 correction factor is Not present.
;
_exptl_crystal_colour 'clear light yellow'
_exptl_crystal_colour_lustre clear
_exptl_crystal_colour_modifier light
_exptl_crystal_colour_primary yellow
_exptl_crystal_density_diffrn 2.717
_exptl_crystal_description Plate
_exptl_crystal_F_000 684
_exptl_crystal_size_max 0.09
_exptl_crystal_size_mid 0.08
_exptl_crystal_size_min 0.03
_refine_diff_density_max 1.574
_refine_diff_density_min -0.679
_refine_diff_density_rms 0.185
_refine_ls_extinction_coef .
_refine_ls_extinction_method none
_refine_ls_goodness_of_fit_ref 1.061
_refine_ls_hydrogen_treatment constr
_refine_ls_matrix_type full
_refine_ls_number_parameters 82
_refine_ls_number_reflns 1790
_refine_ls_number_restraints 0
_refine_ls_restrained_S_all 1.061
_refine_ls_R_factor_all 0.0331
_refine_ls_R_factor_gt 0.0325
_refine_ls_shift/su_max 0.001
_refine_ls_shift/su_mean 0.000
_refine_ls_structure_factor_coef Fsqd
_refine_ls_weighting_details 'w=1/[\s^2^(Fo^2^)+(0.0441P)^2^+1.6847P] where P=(Fo^2^+2Fc^2^)/3'
_refine_ls_weighting_scheme calc
_refine_ls_wR_factor_gt 0.0822
_refine_ls_wR_factor_ref 0.0827
_reflns_Friedel_coverage 0.000
_reflns_Friedel_fraction_full .
_reflns_Friedel_fraction_max .
_reflns_number_gt 1743
_reflns_number_total 1790
_reflns_threshold_expression 'I > 2\s(I)'
_cod_data_source_file 17-_Morph_2GeI4.cif
_cod_data_source_block morph
_cod_depositor_comments
;
The following automatic conversions were performed:

data item '_diffrn_radiation_probe' value 'X-ray' was changed to
'x-ray' in accordance with the built-in table derived from the CIF
Core dictionary named 'cif_core.dic' version 2.4.5 last updated on
2014-11-21.

Automatic conversion script
Id: cif_fix_values 8738 2021-04-28 16:35:53Z antanas 
;
_cod_database_code 1570741

loop_
_space_group_symop_id
_space_group_symop_operation_xyz
1 'x, y, z'
2 '-x, y+1/2, -z'
3 '-x, -y, -z'
4 'x, -y-1/2, z'

loop_
_atom_site_label
_atom_site_type_symbol
_atom_site_fract_x
_atom_site_fract_y
_atom_site_fract_z
_atom_site_U_iso_or_equiv
_atom_site_adp_type
_atom_site_occupancy
_atom_site_site_symmetry_order
_atom_site_calc_flag
_atom_site_refinement_flags_posn
_atom_site_refinement_flags_adp
_atom_site_refinement_flags_occupancy
_atom_site_disorder_assembly
_atom_site_disorder_group
I1 I 0.19483(5) 0.38146(2) 1.04072(5) 0.04377(14) Uani 1 1 d . . . . .
I2 I 0.64868(7) 0.250000 1.06226(7) 0.04332(15) Uani 1 2 d S T P . .
I3 I 0.13277(8) 0.250000 0.59535(7) 0.04733(16) Uani 1 2 d S T P . .
Ge1 Ge 0.20316(12) 0.250000 1.01815(13) 0.0412(2) Uani 1 2 d S T P . .
O1 O 0.7237(6) 0.45414(15) 0.4238(6) 0.0493(8) Uani 1 1 d . . . . .
N1 N 0.6623(7) 0.38797(17) 0.7829(7) 0.0452(9) Uani 1 1 d . . . . .
H1A H 0.567056 0.373501 0.866341 0.054 Uiso 1 1 calc R U . . .
H1B H 0.795796 0.376467 0.836840 0.054 Uiso 1 1 calc R U . . .
C1 C 0.6131(9) 0.3631(2) 0.5660(9) 0.0480(11) Uani 1 1 d . . . . .
H1C H 0.460132 0.369394 0.514887 0.058 Uiso 1 1 calc R U . . .
H1D H 0.641644 0.320925 0.568316 0.058 Uiso 1 1 calc R U . . .
C2 C 0.7533(10) 0.3930(2) 0.4234(9) 0.0500(12) Uani 1 1 d . . . . .
H2A H 0.905404 0.383937 0.469442 0.060 Uiso 1 1 calc R U . . .
H2B H 0.718871 0.378136 0.279063 0.060 Uiso 1 1 calc R U . . .
C3 C 0.7864(9) 0.4774(2) 0.6250(9) 0.0512(12) Uani 1 1 d . . . . .
H3A H 0.771083 0.520077 0.620037 0.061 Uiso 1 1 calc R U . . .
H3B H 0.939228 0.468207 0.667235 0.061 Uiso 1 1 calc R U . . .
C4 C 0.6518(9) 0.4530(2) 0.7858(9) 0.0510(12) Uani 1 1 d . . . . .
H4A H 0.705953 0.467545 0.926803 0.061 Uiso 1 1 calc R U . . .
H4B H 0.501172 0.465865 0.753472 0.061 Uiso 1 1 calc R U . . .

loop_
_atom_site_aniso_label
_atom_site_aniso_U_11
_atom_site_aniso_U_22
_atom_site_aniso_U_33
_atom_site_aniso_U_23
_atom_site_aniso_U_13
_atom_site_aniso_U_12
I1 0.0392(2) 0.0426(2) 0.0489(2) -0.00327(12) 0.00227(14) 0.00080(11)
I2 0.0413(3) 0.0384(2) 0.0488(3) 0.000 -0.00163(18) 0.000
I3 0.0494(3) 0.0487(3) 0.0420(3) 0.000 -0.00305(19) 0.000
Ge1 0.0385(4) 0.0417(4) 0.0426(4) 0.000 0.0011(3) 0.000
O1 0.058(2) 0.0453(18) 0.0438(19) 0.0030(15) 0.0038(15) 0.0008(16)
N1 0.042(2) 0.047(2) 0.047(2) 0.0071(17) 0.0032(18) -0.0007(17)
C1 0.048(3) 0.044(3) 0.050(3) -0.007(2) 0.001(2) -0.007(2)
C2 0.059(3) 0.045(3) 0.046(3) 0.000(2) 0.007(2) 0.001(2)
C3 0.060(3) 0.042(3) 0.051(3) 0.002(2) 0.003(2) -0.006(2)
C4 0.058(3) 0.047(3) 0.048(3) -0.001(2) 0.007(2) 0.002(2)

loop_
_atom_type_symbol
_atom_type_description
_atom_type_scat_dispersion_real
_atom_type_scat_dispersion_imag
_atom_type_scat_source
C C 0.0137 0.0067 'International Tables Vol C Tables 4.2.6.8 and 6.1.1.4'
H H 0.0000 0.0000 'International Tables Vol C Tables 4.2.6.8 and 6.1.1.4'
Ge Ge -1.5187 0.6907 'International Tables Vol C Tables 4.2.6.8 and 6.1.1.4'
I I 0.0030 5.4350 'International Tables Vol C Tables 4.2.6.8 and 6.1.1.4'
N N 0.0241 0.0134 'International Tables Vol C Tables 4.2.6.8 and 6.1.1.4'
O O 0.0389 0.0241 'International Tables Vol C Tables 4.2.6.8 and 6.1.1.4'

loop_
_geom_angle_atom_site_label_1
_geom_angle_atom_site_label_2
_geom_angle_atom_site_label_3
_geom_angle
_geom_angle_site_symmetry_1
_geom_angle_site_symmetry_3
I1 Ge1 I1 173.97(3) . 4_565
I2 Ge1 I1 91.011(15) . .
I2 Ge1 I1 91.011(15) . 4_565
I3 Ge1 I1 92.651(16) . 4_565
I3 Ge1 I1 92.651(16) . .
I3 Ge1 I2 98.73(3) . .
C3 O1 C2 110.7(4) . .
H1A N1 H1B 107.8 . .
C1 N1 H1A 109.0 . .
C1 N1 H1B 109.0 . .
C4 N1 H1A 109.0 . .
C4 N1 H1B 109.0 . .
C4 N1 C1 112.7(4) . .
N1 C1 H1C 110.0 . .
N1 C1 H1D 110.0 . .
N1 C1 C2 108.4(4) . .
H1C C1 H1D 108.4 . .
C2 C1 H1C 110.0 . .
C2 C1 H1D 110.0 . .
O1 C2 C1 111.6(4) . .
O1 C2 H2A 109.3 . .
O1 C2 H2B 109.3 . .
C1 C2 H2A 109.3 . .
C1 C2 H2B 109.3 . .
H2A C2 H2B 108.0 . .
O1 C3 H3A 109.4 . .
O1 C3 H3B 109.4 . .
O1 C3 C4 111.4(4) . .
H3A C3 H3B 108.0 . .
C4 C3 H3A 109.4 . .
C4 C3 H3B 109.4 . .
N1 C4 C3 109.5(4) . .
N1 C4 H4A 109.8 . .
N1 C4 H4B 109.8 . .
C3 C4 H4A 109.8 . .
C3 C4 H4B 109.8 . .
H4A C4 H4B 108.2 . .

loop_
_geom_bond_atom_site_label_1
_geom_bond_atom_site_label_2
_geom_bond_distance
_geom_bond_site_symmetry_2
I1 Ge1 3.0364(3) .
I2 Ge1 2.7788(9) .
I3 Ge1 2.7038(9) .
O1 C2 1.422(6) .
O1 C3 1.414(7) .
N1 H1A 0.9100 .
N1 H1B 0.9100 .
N1 C1 1.506(7) .
N1 C4 1.502(6) .
C1 H1C 0.9900 .
C1 H1D 0.9900 .
C1 C2 1.506(8) .
C2 H2A 0.9900 .
C2 H2B 0.9900 .
C3 H3A 0.9900 .
C3 H3B 0.9900 .
C3 C4 1.514(8) .
C4 H4A 0.9900 .
C4 H4B 0.9900 .

loop_
_geom_torsion_atom_site_label_1
_geom_torsion_atom_site_label_2
_geom_torsion_atom_site_label_3
_geom_torsion_atom_site_label_4
_geom_torsion
_geom_torsion_site_symmetry_1
_geom_torsion_site_symmetry_2
_geom_torsion_site_symmetry_3
_geom_torsion_site_symmetry_4
O1 C3 C4 N1 55.0(6) . . . .
N1 C1 C2 O1 -56.9(6) . . . .
C1 N1 C4 C3 -51.0(6) . . . .
C2 O1 C3 C4 -61.7(6) . . . .
C3 O1 C2 C1 63.2(6) . . . .
C4 N1 C1 C2 51.7(6) . . . .
